data_7208338
loop_
_publ_author_name
'Jarvis, A. G.'
'Sparkes, H. A.'
'Tallentire, S. E.'
'Hatcher, L. E.'
'Warren, M. R.'
'Raithby, P. R.'
'Allan, D. R.'
'Whitwood, A. C.'
'Cockett, M. C. R.'
'Duckett, S. B.'
'Clark, J. L.'
'Fairlamb, I. J. S.'

_publ_section_title
;
 Photochemical-mediated solid-state [2+2]-cycloaddition reactions of an
 unsymmetrical dibenzylidene acetone (monothiophos-dba)
;
_journal_issue 17
_journal_name_full CrystEngComm
_journal_page_first 5564
_journal_paper_doi 10.1039/c2ce25480h
_journal_volume 14
_journal_year 2012
_chemical_formula_moiety 'C29 H23 O P S'
_chemical_formula_sum 'C29 H23 O P S'
_chemical_formula_weight 450.5
_chemical_name_systematic
;
?
;
_space_group_IT_number 14
_symmetry_cell_setting monoclinic
_symmetry_space_group_name_Hall '-P 2yn'
_symmetry_space_group_name_H-M 'P 1 21/n 1'
_atom_sites_solution_hydrogens geom
_atom_sites_solution_primary direct
_atom_sites_solution_secondary difmap
_audit_creation_method SHELXL-97
_cell_angle_alpha 90.00
_cell_angle_beta 101.96
_cell_angle_gamma 90.00
_cell_formula_units_Z 4
_cell_length_a 9.517
_cell_length_b 17.083
_cell_length_c 14.581
_cell_measurement_reflns_used 3621
_cell_measurement_temperature 180(2)
_cell_measurement_theta_max 32.4797
_cell_measurement_theta_min 3.0831
_cell_volume 2319.104
_computing_cell_refinement
;
CrysAlisPro, Oxford Diffraction Ltd.,
Version 1.171.33.55 (release 05-01-2010 CrysAlis171 .NET)
(compiled Jan 5 2010,16:28:46)
;
_computing_data_collection
;
CrysAlisPro, Oxford Diffraction Ltd.,
Version 1.171.33.55 (release 05-01-2010 CrysAlis171 .NET)
(compiled Jan 5 2010,16:28:46)
;
_computing_data_reduction
;
CrysAlisPro, Oxford Diffraction Ltd.,
Version 1.171.33.55 (release 05-01-2010 CrysAlis171 .NET)
(compiled Jan 5 2010,16:28:46)
;
_computing_structure_refinement 'SHELXL-97 (Sheldrick, 1997)'
_computing_structure_solution 'SHELXS-97 (Sheldrick, 1997)'
_diffrn_ambient_temperature 180(2)
_diffrn_detector_area_resol_mean 10.3795
_diffrn_measured_fraction_theta_full 0.998
_diffrn_measured_fraction_theta_max 0.904
_diffrn_measurement_device_type 'Xcalibur, Atlas, Gemini ultra'
_diffrn_measurement_method '\w scans'
_diffrn_orient_matrix_UB_11 0.0447504000
_diffrn_orient_matrix_UB_12 -0.0007363000
_diffrn_orient_matrix_UB_13 0.0453000000
_diffrn_orient_matrix_UB_21 -0.0533897000
_diffrn_orient_matrix_UB_22 0.0215704000
_diffrn_orient_matrix_UB_23 0.0168445000
_diffrn_orient_matrix_UB_31 -0.0337997000
_diffrn_orient_matrix_UB_32 -0.0349907000
_diffrn_orient_matrix_UB_33 0.0094313000
_diffrn_radiation_monochromator graphite
_diffrn_radiation_source 'Enhance (Mo) X-ray Source'
_diffrn_radiation_type MoK\a
_diffrn_radiation_wavelength 0.71073
_diffrn_reflns_av_R_equivalents 0.0425
_diffrn_reflns_av_sigmaI/netI 0.1375
_diffrn_reflns_limit_h_max 9
_diffrn_reflns_limit_h_min -13
_diffrn_reflns_limit_k_max 25
_diffrn_reflns_limit_k_min -21
_diffrn_reflns_limit_l_max 11
_diffrn_reflns_limit_l_min -21
_diffrn_reflns_number 14600
_diffrn_reflns_theta_full 25.00
_diffrn_reflns_theta_max 32.4797
_diffrn_reflns_theta_min 3.0831
_exptl_absorpt_coefficient_mu 0.228
_exptl_absorpt_correction_T_max 1.00000
_exptl_absorpt_correction_T_min 0.98755
_exptl_absorpt_correction_type multi-scan
_exptl_absorpt_process_details
;
CrysAlisPro, Oxford Diffraction Ltd.,
Version 1.171.33.55 (release 05-01-2010 CrysAlis171 .NET)
(compiled Jan 5 2010,16:28:46)
Empirical absorption correction using spherical harmonics,
implemented in SCALE3 ABSPACK scaling algorithm.
;
_exptl_crystal_colour colourless
_exptl_crystal_density_diffrn 1.29
_exptl_crystal_density_method 'not measured'
_exptl_crystal_description plate
_exptl_crystal_F_000 944
_exptl_crystal_size_max 0.24
_exptl_crystal_size_mid 0.12
_exptl_crystal_size_min 0.05
_refine_diff_density_max 0.320
_refine_diff_density_min -0.332
_refine_diff_density_rms 0.052
_refine_ls_extinction_method none
_refine_ls_goodness_of_fit_ref 0.857
_refine_ls_hydrogen_treatment constr
_refine_ls_matrix_type full
_refine_ls_number_parameters 289
_refine_ls_number_reflns 7634
_refine_ls_number_restraints 0
_refine_ls_restrained_S_all 0.857
_refine_ls_R_factor_all 0.1106
_refine_ls_R_factor_gt 0.0454
_refine_ls_shift/su_max 0.001
_refine_ls_shift/su_mean 0.000
_refine_ls_structure_factor_coef Fsqd
_refine_ls_weighting_details 'calc w=1/[\s^2^(Fo^2^)+(0.0375P)^2^+0.0000P] where P=(Fo^2^+2Fc^2^)/3'
_refine_ls_weighting_scheme calc
_refine_ls_wR_factor_gt 0.0831
_refine_ls_wR_factor_ref 0.0946
_reflns_number_gt 3962
_reflns_number_total 7634
_reflns_threshold_expression >2sigma(I)
_cod_data_source_file c2ce25480h.txt
_cod_data_source_block 0h
_cod_original_cell_volume 2319.1
_cod_database_code 7208338

loop_
_symmetry_equiv_pos_as_xyz
'x, y, z'
'-x+1/2, y+1/2, -z+1/2'
'-x, -y, -z'
'x-1/2, -y-1/2, z-1/2'

loop_
_atom_site_label
_atom_site_type_symbol
_atom_site_fract_x
_atom_site_fract_y
_atom_site_fract_z
_atom_site_U_iso_or_equiv
_atom_site_adp_type
_atom_site_occupancy
_atom_site_symmetry_multiplicity
_atom_site_calc_flag
_atom_site_refinement_flags
S1 S 0.41517(4) -0.01093(2) 0.73218(3) 0.03232(12) Uani 1 1 d .
P1 P 0.47885(4) 0.09835(2) 0.73953(3) 0.02315(10) Uani 1 1 d .
O1 O 0.14208(12) 0.04560(6) 0.93873(9) 0.0389(3) Uani 1 1 d .
C18 C 0.56684(15) 0.12478(8) 0.64473(12) 0.0253(3) Uani 1 1 d .
C6 C 0.16825(16) 0.09166(8) 1.26869(13) 0.0276(4) Uani 1 1 d .
C17 C 0.60556(15) 0.12198(7) 0.84704(12) 0.0232(3) Uani 1 1 d .
C7 C 0.22292(16) 0.08847(8) 1.18248(13) 0.0287(4) Uani 1 1 d .
H7 H 0.3143 0.1117 1.1850 0.034 Uiso 1 1 calc R
C12 C 0.56687(15) 0.11684(8) 0.93533(12) 0.0241(3) Uani 1 1 d .
C10 C 0.37182(16) 0.08291(9) 1.02065(13) 0.0302(4) Uani 1 1 d .
H10 H 0.4346 0.0882 1.0801 0.036 Uiso 1 1 calc R
C11 C 0.41992(15) 0.09554(8) 0.94345(12) 0.0268(3) Uani 1 1 d .
H11 H 0.3517 0.0903 0.8862 0.032 Uiso 1 1 calc R
C5 C 0.04009(17) 0.05535(8) 1.27868(13) 0.0328(4) Uani 1 1 d .
H5 H -0.0155 0.0270 1.2278 0.039 Uiso 1 1 calc R
C9 C 0.21923(16) 0.06044(8) 1.01457(13) 0.0269(4) Uani 1 1 d .
C29 C 0.35262(17) 0.24363(8) 0.76453(12) 0.0297(4) Uani 1 1 d .
H29 H 0.4470 0.2618 0.7898 0.036 Uiso 1 1 calc R
C24 C 0.33042(16) 0.16680(8) 0.73293(12) 0.0248(3) Uani 1 1 d .
C16 C 0.74750(16) 0.14057(8) 0.84311(13) 0.0288(4) Uani 1 1 d .
H16 H 0.7747 0.1432 0.7841 0.035 Uiso 1 1 calc R
C8 C 0.16065(16) 0.05702(8) 1.10082(13) 0.0277(4) Uani 1 1 d .
H8 H 0.0721 0.0304 1.0976 0.033 Uiso 1 1 calc R
C23 C 0.59656(18) 0.20236(9) 0.62607(13) 0.0338(4) Uani 1 1 d .
H23 H 0.5684 0.2432 0.6626 0.041 Uiso 1 1 calc R
C15 C 0.84884(16) 0.15516(9) 0.92429(14) 0.0340(4) Uani 1 1 d .
H15 H 0.9446 0.1681 0.9206 0.041 Uiso 1 1 calc R
C3 C 0.07317(19) 0.10139(9) 1.43756(14) 0.0401(4) Uani 1 1 d .
H3 H 0.0407 0.1044 1.4948 0.048 Uiso 1 1 calc R
C13 C 0.67181(16) 0.13166(9) 1.01547(13) 0.0326(4) Uani 1 1 d .
H13 H 0.6471 0.1285 1.0752 0.039 Uiso 1 1 calc R
C27 C 0.09918(19) 0.26685(11) 0.72390(14) 0.0444(5) Uani 1 1 d .
H27 H 0.0199 0.3012 0.7211 0.053 Uiso 1 1 calc R
C14 C 0.81088(17) 0.15087(9) 1.01010(14) 0.0352(4) Uani 1 1 d .
H14 H 0.8803 0.1611 1.0657 0.042 Uiso 1 1 calc R
C19 C 0.60927(18) 0.06628(9) 0.59072(14) 0.0368(4) Uani 1 1 d .
H19 H 0.5897 0.0131 0.6027 0.044 Uiso 1 1 calc R
C4 C -0.00528(18) 0.06089(9) 1.36260(14) 0.0380(4) Uani 1 1 d .
H4 H -0.0924 0.0362 1.3686 0.046 Uiso 1 1 calc R
C21 C 0.70851(19) 0.16131(11) 0.50179(14) 0.0440(5) Uani 1 1 d .
H21 H 0.7572 0.1738 0.4530 0.053 Uiso 1 1 calc R
C20 C 0.6798(2) 0.08428(11) 0.51945(15) 0.0463(5) Uani 1 1 d .
H20 H 0.7084 0.0437 0.4828 0.056 Uiso 1 1 calc R
C1 C 0.24609(18) 0.13247(9) 1.34564(14) 0.0365(4) Uani 1 1 d .
H1 H 0.3334 0.1573 1.3404 0.044 Uiso 1 1 calc R
C25 C 0.19204(17) 0.14088(9) 0.69775(14) 0.0365(4) Uani 1 1 d .
H25 H 0.1763 0.0884 0.6766 0.044 Uiso 1 1 calc R
C22 C 0.66662(19) 0.22016(10) 0.55490(14) 0.0413(5) Uani 1 1 d .
H22 H 0.6861 0.2732 0.5424 0.050 Uiso 1 1 calc R
C28 C 0.23633(19) 0.29334(9) 0.75890(13) 0.0374(4) Uani 1 1 d .
H28 H 0.2513 0.3461 0.7793 0.045 Uiso 1 1 calc R
C2 C 0.19974(19) 0.13768(10) 1.42897(15) 0.0428(5) Uani 1 1 d .
H2 H 0.2544 0.1660 1.4802 0.051 Uiso 1 1 calc R
C26 C 0.07599(18) 0.19113(11) 0.69307(15) 0.0460(5) Uani 1 1 d .
H26 H -0.0189 0.1732 0.6687 0.055 Uiso 1 1 calc R

loop_
_atom_site_aniso_label
_atom_site_aniso_U_11
_atom_site_aniso_U_22
_atom_site_aniso_U_33
_atom_site_aniso_U_23
_atom_site_aniso_U_13
_atom_site_aniso_U_12
S1 0.0342(2) 0.02415(19) 0.0370(3) -0.00222(18) 0.0036(2) -0.00443(16)
P1 0.02258(19) 0.02226(18) 0.0243(2) -0.00158(17) 0.00401(17) 0.00048(15)
O1 0.0288(6) 0.0549(7) 0.0320(8) -0.0025(6) 0.0037(6) -0.0086(5)
C18 0.0250(8) 0.0286(8) 0.0226(10) -0.0012(7) 0.0054(7) 0.0024(6)
C6 0.0263(8) 0.0257(7) 0.0315(11) -0.0003(7) 0.0073(7) -0.0002(6)
C17 0.0213(7) 0.0198(7) 0.0278(10) -0.0011(6) 0.0032(7) 0.0013(5)
C7 0.0228(7) 0.0294(8) 0.0345(11) 0.0014(7) 0.0074(7) -0.0028(6)
C12 0.0223(7) 0.0236(7) 0.0253(10) -0.0009(7) 0.0026(7) 0.0013(6)
C10 0.0236(8) 0.0401(9) 0.0257(10) -0.0024(8) 0.0023(7) -0.0026(6)
C11 0.0223(7) 0.0309(8) 0.0254(10) -0.0014(7) 0.0011(7) -0.0002(6)
C5 0.0307(9) 0.0328(8) 0.0352(12) -0.0042(8) 0.0077(8) -0.0052(7)
C9 0.0253(8) 0.0254(7) 0.0293(11) 0.0005(7) 0.0043(7) 0.0014(6)
C29 0.0293(8) 0.0326(8) 0.0273(10) -0.0002(7) 0.0058(7) 0.0032(6)
C24 0.0250(8) 0.0288(7) 0.0209(9) 0.0006(7) 0.0051(7) 0.0039(6)
C16 0.0238(8) 0.0299(8) 0.0338(11) 0.0008(7) 0.0088(8) 0.0010(6)
C8 0.0229(8) 0.0299(8) 0.0308(11) 0.0012(7) 0.0071(7) -0.0014(6)
C23 0.0401(10) 0.0295(8) 0.0347(12) 0.0011(8) 0.0142(9) 0.0051(7)
C15 0.0186(8) 0.0366(9) 0.0452(13) 0.0001(8) 0.0030(8) -0.0032(6)
C3 0.0476(11) 0.0428(10) 0.0335(12) -0.0023(9) 0.0169(9) -0.0018(8)
C13 0.0300(9) 0.0390(9) 0.0280(11) -0.0022(8) 0.0042(8) -0.0010(7)
C27 0.0386(10) 0.0551(11) 0.0415(13) 0.0087(9) 0.0131(10) 0.0239(8)
C14 0.0257(8) 0.0397(9) 0.0358(12) -0.0040(8) -0.0040(8) -0.0033(7)
C19 0.0441(10) 0.0335(9) 0.0347(12) -0.0060(8) 0.0131(9) -0.0006(7)
C4 0.0357(9) 0.0407(9) 0.0407(13) -0.0021(9) 0.0153(9) -0.0071(7)
C21 0.0448(11) 0.0605(12) 0.0308(12) 0.0045(10) 0.0178(10) 0.0015(9)
C20 0.0551(12) 0.0518(11) 0.0381(13) -0.0138(10) 0.0234(11) 0.0017(9)
C1 0.0320(9) 0.0378(9) 0.0402(13) -0.0039(9) 0.0082(9) -0.0086(7)
C25 0.0286(9) 0.0398(9) 0.0385(12) -0.0029(8) 0.0012(8) 0.0014(7)
C22 0.0448(11) 0.0405(9) 0.0422(13) 0.0099(9) 0.0172(10) 0.0025(8)
C28 0.0471(11) 0.0334(8) 0.0335(12) 0.0006(8) 0.0125(9) 0.0153(8)
C2 0.0458(11) 0.0467(10) 0.0357(13) -0.0118(9) 0.0077(10) -0.0087(8)
C26 0.0245(9) 0.0644(12) 0.0462(14) 0.0029(10) 0.0008(9) 0.0070(8)

loop_
_atom_type_symbol
_atom_type_description
_atom_type_scat_dispersion_real
_atom_type_scat_dispersion_imag
_atom_type_scat_source
C C 0.0033 0.0016 'International Tables Vol C Tables 4.2.6.8 and 6.1.1.4'
H H 0.0000 0.0000 'International Tables Vol C Tables 4.2.6.8 and 6.1.1.4'
P P 0.1023 0.0942 'International Tables Vol C Tables 4.2.6.8 and 6.1.1.4'
S S 0.1246 0.1234 'International Tables Vol C Tables 4.2.6.8 and 6.1.1.4'
O O 0.0106 0.0060 'International Tables Vol C Tables 4.2.6.8 and 6.1.1.4'

loop_
_geom_angle_atom_site_label_1
_geom_angle_atom_site_label_2
_geom_angle_atom_site_label_3
_geom_angle
C17 P1 C18 105.88(7)
C17 P1 C24 105.80(7)
C18 P1 C24 105.98(7)
C17 P1 S1 113.71(5)
C18 P1 S1 112.44(5)
C24 P1 S1 112.41(5)
C19 C18 C23 118.74(15)
C19 C18 P1 119.27(12)
C23 C18 P1 121.97(12)
C1 C6 C5 117.74(16)
C1 C6 C7 119.14(14)
C5 C6 C7 123.13(16)
C16 C17 C12 119.14(15)
C16 C17 P1 119.29(13)
C12 C17 P1 121.42(11)
C8 C7 C6 127.97(14)
C8 C7 H7 116.0
C6 C7 H7 116.0
C13 C12 C17 118.41(14)
C13 C12 C11 120.30(16)
C17 C12 C11 121.29(15)
C11 C10 C9 119.94(16)
C11 C10 H10 120.0
C9 C10 H10 120.0
C10 C11 C12 127.77(16)
C10 C11 H11 116.1
C12 C11 H11 116.1
C4 C5 C6 119.96(17)
C4 C5 H5 120.0
C6 C5 H5 120.0
O1 C9 C8 120.02(14)
O1 C9 C10 120.29(16)
C8 C9 C10 119.68(15)
C28 C29 C24 119.61(16)
C28 C29 H29 120.2
C24 C29 H29 120.2
C25 C24 C29 119.47(14)
C25 C24 P1 118.85(11)
C29 C24 P1 121.66(12)
C15 C16 C17 120.83(17)
C15 C16 H16 119.6
C17 C16 H16 119.6
C7 C8 C9 124.71(14)
C7 C8 H8 117.6
C9 C8 H8 117.6
C22 C23 C18 120.40(15)
C22 C23 H23 119.8
C18 C23 H23 119.8
C14 C15 C16 120.02(15)
C14 C15 H15 120.0
C16 C15 H15 120.0
C4 C3 C2 119.53(18)
C4 C3 H3 120.2
C2 C3 H3 120.2
C14 C13 C12 121.60(17)
C14 C13 H13 119.2
C12 C13 H13 119.2
C26 C27 C28 120.49(15)
C26 C27 H27 119.8
C28 C27 H27 119.8
C15 C14 C13 120.00(17)
C15 C14 H14 120.0
C13 C14 H14 120.0
C18 C19 C20 120.75(15)
C18 C19 H19 119.6
C20 C19 H19 119.6
C3 C4 C5 121.33(16)
C3 C4 H4 119.3
C5 C4 H4 119.3
C22 C21 C20 119.99(17)
C22 C21 H21 120.0
C20 C21 H21 120.0
C21 C20 C19 119.86(17)
C21 C20 H20 120.1
C19 C20 H20 120.1
C2 C1 C6 121.81(16)
C2 C1 H1 119.1
C6 C1 H1 119.1
C24 C25 C26 120.43(16)
C24 C25 H25 119.8
C26 C25 H25 119.8
C21 C22 C23 120.24(16)
C21 C22 H22 119.9
C23 C22 H22 119.9
C27 C28 C29 120.38(16)
C27 C28 H28 119.8
C29 C28 H28 119.8
C1 C2 C3 119.63(18)
C1 C2 H2 120.2
C3 C2 H2 120.2
C27 C26 C25 119.61(17)
C27 C26 H26 120.2
C25 C26 H26 120.2

loop_
_geom_bond_atom_site_label_1
_geom_bond_atom_site_label_2
_geom_bond_distance
S1 P1 1.9589(5)
P1 C17 1.8140(16)
P1 C18 1.8155(16)
P1 C24 1.8210(14)
O1 C9 1.221(2)
C18 C19 1.383(2)
C18 C23 1.394(2)
C6 C1 1.396(2)
C6 C5 1.403(2)
C6 C7 1.458(2)
C17 C16 1.4003(19)
C17 C12 1.413(2)
C7 C8 1.329(2)
C7 H7 0.9500
C12 C13 1.394(2)
C12 C11 1.4735(19)
C10 C11 1.318(2)
C10 C9 1.487(2)
C10 H10 0.9500
C11 H11 0.9500
C5 C4 1.383(2)
C5 H5 0.9500
C9 C8 1.479(2)
C29 C28 1.384(2)
C29 C24 1.392(2)
C29 H29 0.9500
C24 C25 1.383(2)
C16 C15 1.386(2)
C16 H16 0.9500
C8 H8 0.9500
C23 C22 1.379(2)
C23 H23 0.9500
C15 C14 1.374(3)
C15 H15 0.9500
C3 C4 1.376(2)
C3 C2 1.383(2)
C3 H3 0.9500
C13 C14 1.381(2)
C13 H13 0.9500
C27 C26 1.372(2)
C27 C28 1.376(2)
C27 H27 0.9500
C14 H14 0.9500
C19 C20 1.384(2)
C19 H19 0.9500
C4 H4 0.9500
C21 C22 1.377(2)
C21 C20 1.379(2)
C21 H21 0.9500
C20 H20 0.9500
C1 C2 1.379(2)
C1 H1 0.9500
C25 C26 1.389(2)
C25 H25 0.9500
C22 H22 0.9500
C28 H28 0.9500
C2 H2 0.9500
C26 H26 0.9500

loop_
_geom_torsion_atom_site_label_1
_geom_torsion_atom_site_label_2
_geom_torsion_atom_site_label_3
_geom_torsion_atom_site_label_4
_geom_torsion
C17 P1 C18 C19 110.85(13)
C24 P1 C18 C19 -137.07(13)
S1 P1 C18 C19 -13.88(15)
C17 P1 C18 C23 -67.42(15)
C24 P1 C18 C23 44.66(15)
S1 P1 C18 C23 167.84(12)
C18 P1 C17 C16 -11.31(12)
C24 P1 C17 C16 -123.51(11)
S1 P1 C17 C16 112.63(10)
C18 P1 C17 C12 173.08(11)
C24 P1 C17 C12 60.87(12)
S1 P1 C17 C12 -62.98(12)
C1 C6 C7 C8 -175.51(16)
C5 C6 C7 C8 4.6(2)
C16 C17 C12 C13 0.9(2)
P1 C17 C12 C13 176.50(10)
C16 C17 C12 C11 -178.45(12)
P1 C17 C12 C11 -2.83(18)
C9 C10 C11 C12 -178.94(13)
C13 C12 C11 C10 -4.8(2)
C17 C12 C11 C10 174.49(15)
C1 C6 C5 C4 0.2(2)
C7 C6 C5 C4 -179.96(14)
C11 C10 C9 O1 7.7(2)
C11 C10 C9 C8 -171.58(14)
C28 C29 C24 C25 -1.1(3)
C28 C29 C24 P1 -179.39(13)
C17 P1 C24 C25 -142.83(14)
C18 P1 C24 C25 105.03(14)
S1 P1 C24 C25 -18.17(16)
C17 P1 C24 C29 35.52(15)
C18 P1 C24 C29 -76.62(15)
S1 P1 C24 C29 160.18(12)
C12 C17 C16 C15 -1.1(2)
P1 C17 C16 C15 -176.82(11)
C6 C7 C8 C9 176.02(14)
O1 C9 C8 C7 -163.94(15)
C10 C9 C8 C7 15.4(2)
C19 C18 C23 C22 0.2(3)
P1 C18 C23 C22 178.44(14)
C17 C16 C15 C14 0.5(2)
C17 C12 C13 C14 -0.1(2)
C11 C12 C13 C14 179.25(13)
C16 C15 C14 C13 0.3(2)
C12 C13 C14 C15 -0.5(2)
C23 C18 C19 C20 0.0(3)
P1 C18 C19 C20 -178.37(15)
C2 C3 C4 C5 0.3(3)
C6 C5 C4 C3 -0.2(3)
C22 C21 C20 C19 -0.2(3)
C18 C19 C20 C21 0.0(3)
C5 C6 C1 C2 -0.2(2)
C7 C6 C1 C2 179.88(15)
C29 C24 C25 C26 0.6(3)
P1 C24 C25 C26 178.96(15)
C20 C21 C22 C23 0.3(3)
C18 C23 C22 C21 -0.3(3)
C26 C27 C28 C29 -0.8(3)
C24 C29 C28 C27 1.2(3)
C6 C1 C2 C3 0.3(3)
C4 C3 C2 C1 -0.3(3)
C28 C27 C26 C25 0.3(3)
C24 C25 C26 C27 -0.2(3)
